data_2242247
loop_
_publ_author_name
'Tonin, Marlon D. L.'
'Garden, Simon J.'
'Jotani, Mukesh M.'
'Wardell, Solange M. S. V.'
'Wardell, James L.'
'Tiekink, Edward R. T.'

_publ_section_title
;
 The 1:1 co-crystal of 2-bromonaphthalene-1,4-dione and
 1,8-dihydroxyanthracene-9,10-dione: crystal structure and Hirshfeld
 surface analysis
;
_journal_coeditor_code WM5383
_journal_issue 5
_journal_name_full 'Acta Crystallographica Section E'
_journal_page_first 738
_journal_page_last 745
_journal_paper_doi 10.1107/S2056989017005667
_journal_volume 73
_journal_year 2017
_chemical_formula_iupac 'C10 H5 Br O2, C14 H8 O4'
_chemical_formula_moiety 'C10 H5 Br O2, C14 H8 O4'
_chemical_formula_sum 'C24 H13 Br O6'
_chemical_formula_weight 477.25
_chemical_name_systematic
'2-Bromo-1,4-dihydronaphthalene-1,4-dione--1,8-dihydroxy-9,10-dihydroanthracene-9,10-dione (1/1)'
_space_group_crystal_system monoclinic
_space_group_IT_number 14
_space_group_name_Hall '-P 2ybc'
_space_group_name_H-M_alt 'P 1 21/c 1'
_symmetry_space_group_name_Hall '-P 2ybc'
_symmetry_space_group_name_H-M 'P 1 21/c 1'
_audit_creation_method SHELXL-2014/7
_cell_angle_alpha 90.0
_cell_angle_beta 106.7429(7)
_cell_angle_gamma 90.0
_cell_formula_units_Z 4
_cell_length_a 17.55090(12)
_cell_length_b 4.85939(3)
_cell_length_c 22.83423(16)
_cell_measurement_reflns_used 22842
_cell_measurement_temperature 100(2)
_cell_measurement_theta_max 69.9100
_cell_measurement_theta_min 2.6190
_cell_volume 1864.90(2)
_computing_cell_refinement
;
CrysAlis PRO (Rigaku Oxford Diffraction, 2015)
;
_computing_data_collection
;
CrysAlis PRO (Rigaku Oxford Diffraction, 2015)
;
_computing_data_reduction
;
CrysAlis PRO (Rigaku Oxford Diffraction, 2015)
;
_computing_molecular_graphics
;
ORTEP-3 for Windows (Farrugia, 2012) and DIAMOND (Brandenburg,
2006)
;
_computing_publication_material
;
publCIF (Westrip, 2010)
;
_computing_structure_refinement
;
SHELXL2014 (Sheldrick, 2015)
;
_computing_structure_solution
;
SHELXS (Sheldrick, 2008)
;
_diffrn_ambient_temperature 100(2)
_diffrn_measured_fraction_theta_full 0.995
_diffrn_measured_fraction_theta_max 0.992
_diffrn_measurement_device 'abstract diffractometer'
_diffrn_measurement_device_type 'Rigaku Saturn724+ (2x2 bin mode)'
_diffrn_measurement_method '\w scans'
_diffrn_radiation_monochromator graphite
_diffrn_radiation_type 'Cu K\a'
_diffrn_radiation_wavelength 1.54184
_diffrn_reflns_av_R_equivalents 0.0214
_diffrn_reflns_limit_h_max 21
_diffrn_reflns_limit_h_min -21
_diffrn_reflns_limit_k_max 4
_diffrn_reflns_limit_k_min -5
_diffrn_reflns_limit_l_max 27
_diffrn_reflns_limit_l_min -27
_diffrn_reflns_number 27708
_diffrn_reflns_theta_full 67.684
_diffrn_reflns_theta_max 70.225
_diffrn_reflns_theta_min 2.629
_exptl_absorpt_coefficient_mu 3.387
_exptl_absorpt_correction_T_max 1.00000
_exptl_absorpt_correction_T_min 0.69660
_exptl_absorpt_correction_type multi-scan
_exptl_absorpt_process_details
;
(CrysAlis PRO; Rigaku Oxford Diffraction, 2015)
;
_exptl_crystal_colour orange
_exptl_crystal_density_diffrn 1.700
_exptl_crystal_description plate
_exptl_crystal_F_000 960
_exptl_crystal_size_max 0.420
_exptl_crystal_size_mid 0.050
_exptl_crystal_size_min 0.030
_refine_diff_density_max 0.394
_refine_diff_density_min -0.317
_refine_ls_extinction_method none
_refine_ls_goodness_of_fit_ref 1.024
_refine_ls_hydrogen_treatment mixed
_refine_ls_matrix_type full
_refine_ls_number_parameters 286
_refine_ls_number_reflns 3507
_refine_ls_number_restraints 2
_refine_ls_restrained_S_all 1.024
_refine_ls_R_factor_all 0.0248
_refine_ls_R_factor_gt 0.0247
_refine_ls_shift/su_max 0.000
_refine_ls_shift/su_mean 0.000
_refine_ls_structure_factor_coef Fsqd
_refine_ls_weighting_details 'w=1/[\s^2^(Fo^2^)+(0.0507P)^2^+1.0878P] where P=(Fo^2^+2Fc^2^)/3'
_refine_ls_weighting_scheme calc
_refine_ls_wR_factor_gt 0.0748
_refine_ls_wR_factor_ref 0.0749
_reflns_number_gt 3489
_reflns_number_total 3507
_reflns_threshold_expression 'I > 2\s(I)'
_cod_data_source_file wm5383sup1.cif
_cod_data_source_block I
_cod_database_code 2242247
_shelx_space_group_comment
;
The symmetry employed for this shelxl refinement is uniquely defined
by the following loop, which should always be used as a source of
symmetry information in preference to the above space-group names.
They are only intended as comments.
;
_shelx_estimated_absorpt_t_min 0.330
_shelx_estimated_absorpt_t_max 0.905

loop_
_space_group_symop_operation_xyz
'x, y, z'
'x, -y+1/2, z+1/2'
'-x, -y, -z'
'-x, y-1/2, -z-1/2'

loop_
_atom_site_type_symbol
_atom_site_label
_atom_site_fract_x
_atom_site_fract_y
_atom_site_fract_z
_atom_site_U_iso_or_equiv
_atom_site_adp_type
_atom_site_calc_flag
_atom_site_occupancy
Br Br1 0.03352(2) 0.06602(3) 0.19884(2) 0.02850(9) Uani d 1
O O1 -0.00432(7) 0.4511(2) 0.08868(6) 0.0283(3) Uani d 1
O O4 0.30880(7) 0.4406(2) 0.20139(5) 0.0240(3) Uani d 1
C C1 0.06668(9) 0.4618(3) 0.11528(7) 0.0212(3) Uani d 1
C C2 0.10318(9) 0.2887(3) 0.17016(7) 0.0212(3) Uani d 1
C C3 0.18140(9) 0.2861(3) 0.19828(7) 0.0220(3) Uani d 1
H H3 0.2015 0.1702 0.2328 0.026 Uiso calc 1
C C4 0.23713(9) 0.4592(3) 0.17689(7) 0.0193(3) Uani d 1
C C4A 0.20374(8) 0.6514(3) 0.12522(6) 0.0189(3) Uani d 1
C C5 0.25340(9) 0.8282(3) 0.10564(7) 0.0221(3) Uani d 1
H H5 0.3089 0.8299 0.1259 0.027 Uiso calc 1
C C6 0.22192(10) 1.0033(4) 0.05623(7) 0.0255(3) Uani d 1
H H6 0.2558 1.1259 0.0431 0.031 Uiso calc 1
C C7 0.14060(11) 0.9984(4) 0.02611(8) 0.0271(3) Uani d 1
H H7 0.1192 1.1172 -0.0077 0.032 Uiso calc 1
C C8 0.09098(9) 0.8207(3) 0.04535(7) 0.0248(3) Uani d 1
H H8 0.0357 0.8171 0.0244 0.030 Uiso calc 1
C C8A 0.12158(9) 0.6468(3) 0.09523(7) 0.0198(3) Uani d 1
O O11 0.36741(7) -0.0561(2) 0.48553(5) 0.0244(3) Uani d 1
H H11O 0.4113(8) 0.004(5) 0.4841(10) 0.037 Uiso d 1
O O18 0.58338(6) 0.5207(3) 0.42739(5) 0.0245(2) Uani d 1
H H18O 0.5660(13) 0.396(4) 0.4450(9) 0.037 Uiso d 1
O O19 0.47299(6) 0.2395(2) 0.45660(5) 0.0217(2) Uani d 1
O O20 0.24399(6) 0.7932(2) 0.29021(5) 0.0261(2) Uani d 1
C C11 0.31370(9) 0.0927(3) 0.44373(7) 0.0199(3) Uani d 1
C C12 0.23328(10) 0.0292(3) 0.43377(7) 0.0229(3) Uani d 1
H H12 0.2184 -0.1123 0.4570 0.027 Uiso calc 1
C C13 0.17525(9) 0.1711(4) 0.39025(7) 0.0251(3) Uani d 1
H H13 0.1208 0.1253 0.3837 0.030 Uiso calc 1
C C14 0.19585(9) 0.3800(4) 0.35607(7) 0.0234(3) Uani d 1
H H14 0.1556 0.4771 0.3265 0.028 Uiso calc 1
C C15 0.40221(10) 0.9337(3) 0.30130(7) 0.0230(3) Uani d 1
H H15 0.3619 1.0299 0.2716 0.028 Uiso calc 1
C C16 0.48208(11) 0.9953(4) 0.30923(7) 0.0251(3) Uani d 1
H H16 0.4960 1.1350 0.2851 0.030 Uiso calc 1
C C17 0.54127(9) 0.8551(3) 0.35188(7) 0.0236(3) Uani d 1
H H17 0.5955 0.8990 0.3568 0.028 Uiso calc 1
C C18 0.52207(9) 0.6495(3) 0.38783(7) 0.0206(3) Uani d 1
C C19 0.41987(9) 0.3695(3) 0.41798(6) 0.0183(3) Uani d 1
C C20 0.29639(9) 0.6680(3) 0.32790(6) 0.0200(3) Uani d 1
C C21 0.38191(9) 0.7318(3) 0.33688(7) 0.0197(3) Uani d 1
C C22 0.44137(9) 0.5846(3) 0.38098(7) 0.0179(3) Uani d 1
C C23 0.33587(8) 0.3038(3) 0.40931(6) 0.0180(3) Uani d 1
C C24 0.27558(9) 0.4463(3) 0.36537(7) 0.0193(3) Uani d 1

loop_
_atom_site_aniso_label
_atom_site_aniso_U_11
_atom_site_aniso_U_22
_atom_site_aniso_U_33
_atom_site_aniso_U_12
_atom_site_aniso_U_13
_atom_site_aniso_U_23
Br1 0.02564(12) 0.02819(13) 0.03685(13) -0.00434(6) 0.01723(9) -0.00040(6)
O1 0.0168(5) 0.0350(7) 0.0321(6) 0.0009(4) 0.0054(5) -0.0024(5)
O4 0.0182(5) 0.0298(7) 0.0237(5) 0.0035(4) 0.0055(4) 0.0024(4)
C1 0.0180(7) 0.0225(8) 0.0239(7) 0.0026(6) 0.0072(6) -0.0046(6)
C2 0.0216(7) 0.0202(7) 0.0250(7) -0.0003(6) 0.0118(6) -0.0018(6)
C3 0.0239(7) 0.0212(7) 0.0220(7) 0.0032(6) 0.0085(6) 0.0019(6)
C4 0.0194(7) 0.0199(8) 0.0194(7) 0.0020(6) 0.0070(6) -0.0017(5)
C4A 0.0179(7) 0.0195(7) 0.0201(7) 0.0035(6) 0.0066(5) -0.0010(6)
C5 0.0211(7) 0.0226(8) 0.0242(7) 0.0031(6) 0.0091(6) -0.0004(6)
C6 0.0303(9) 0.0227(7) 0.0277(8) 0.0036(7) 0.0151(7) 0.0023(7)
C7 0.0327(9) 0.0261(8) 0.0242(8) 0.0094(7) 0.0111(7) 0.0046(7)
C8 0.0233(7) 0.0269(8) 0.0229(7) 0.0067(6) 0.0049(6) 0.0016(6)
C8A 0.0180(7) 0.0205(7) 0.0212(7) 0.0038(6) 0.0064(5) -0.0019(6)
O11 0.0228(6) 0.0244(6) 0.0265(6) -0.0019(4) 0.0077(5) 0.0069(4)
O18 0.0180(5) 0.0250(6) 0.0315(6) -0.0010(5) 0.0086(4) 0.0047(5)
O19 0.0182(5) 0.0232(5) 0.0233(5) 0.0006(4) 0.0052(4) 0.0045(4)
O20 0.0241(5) 0.0279(6) 0.0257(5) 0.0058(5) 0.0061(4) 0.0049(5)
C11 0.0211(8) 0.0196(7) 0.0193(7) -0.0003(6) 0.0064(6) -0.0039(5)
C12 0.0241(8) 0.0239(8) 0.0241(7) -0.0051(6) 0.0125(6) -0.0023(6)
C13 0.0186(7) 0.0298(9) 0.0294(8) -0.0038(6) 0.0109(6) -0.0055(7)
C14 0.0190(7) 0.0272(8) 0.0235(7) 0.0019(6) 0.0053(6) -0.0030(6)
C15 0.0293(8) 0.0195(8) 0.0220(7) 0.0024(6) 0.0100(6) 0.0006(5)
C16 0.0352(8) 0.0202(7) 0.0253(8) -0.0024(7) 0.0172(7) 0.0009(7)
C17 0.0233(7) 0.0238(8) 0.0280(8) -0.0037(6) 0.0144(6) -0.0035(7)
C18 0.0210(7) 0.0195(7) 0.0228(7) -0.0002(6) 0.0088(6) -0.0039(6)
C19 0.0196(7) 0.0176(7) 0.0185(7) 0.0002(6) 0.0066(5) -0.0032(6)
C20 0.0226(7) 0.0196(7) 0.0184(7) 0.0021(6) 0.0068(6) -0.0016(6)
C21 0.0225(7) 0.0184(7) 0.0197(7) 0.0006(6) 0.0085(5) -0.0019(6)
C22 0.0194(7) 0.0172(7) 0.0190(7) -0.0005(5) 0.0083(6) -0.0022(5)
C23 0.0185(7) 0.0179(7) 0.0187(6) -0.0006(6) 0.0072(5) -0.0020(5)
C24 0.0196(7) 0.0201(8) 0.0195(7) 0.0004(5) 0.0074(6) -0.0026(5)

loop_
_atom_type_symbol
_atom_type_description
_atom_type_scat_dispersion_real
_atom_type_scat_dispersion_imag
_atom_type_scat_source
C C 0.0181 0.0091 'International Tables Vol C Tables 4.2.6.8 and 6.1.1.4'
H H 0.0000 0.0000 'International Tables Vol C Tables 4.2.6.8 and 6.1.1.4'
Br Br -0.6763 1.2805 'International Tables Vol C Tables 4.2.6.8 and 6.1.1.4'
O O 0.0492 0.0322 'International Tables Vol C Tables 4.2.6.8 and 6.1.1.4'

loop_
_geom_angle_atom_site_label_1
_geom_angle_atom_site_label_2
_geom_angle_atom_site_label_3
_geom_angle
O1 C1 C8A 122.25(15)
O1 C1 C2 121.59(15)
C8A C1 C2 116.16(13)
C3 C2 C1 122.79(14)
C3 C2 Br1 120.42(12)
C1 C2 Br1 116.79(11)
C2 C3 C4 121.47(14)
C2 C3 H3 119.3
C4 C3 H3 119.3
O4 C4 C3 119.89(14)
O4 C4 C4A 121.84(14)
C3 C4 C4A 118.26(13)
C5 C4A C8A 120.29(14)
C5 C4A C4 120.30(13)
C8A C4A C4 119.38(14)
C4A C5 C6 119.99(14)
C4A C5 H5 120.0
C6 C5 H5 120.0
C7 C6 C5 119.96(16)
C7 C6 H6 120.0
C5 C6 H6 120.0
C8 C7 C6 120.14(15)
C8 C7 H7 119.9
C6 C7 H7 119.9
C7 C8 C8A 120.47(15)
C7 C8 H8 119.8
C8A C8 H8 119.8
C8 C8A C4A 119.15(15)
C8 C8A C1 119.16(14)
C4A C8A C1 121.69(14)
C11 O11 H11O 104.5(16)
C18 O18 H18O 109.2(16)
O11 C11 C12 117.75(14)
O11 C11 C23 122.46(14)
C12 C11 C23 119.78(14)
C13 C12 C11 120.41(15)
C13 C12 H12 119.8
C11 C12 H12 119.8
C12 C13 C14 120.66(14)
C12 C13 H13 119.7
C14 C13 H13 119.7
C24 C14 C13 119.74(14)
C24 C14 H14 120.1
C13 C14 H14 120.1
C21 C15 C16 119.69(15)
C21 C15 H15 120.2
C16 C15 H15 120.2
C17 C16 C15 120.65(15)
C17 C16 H16 119.7
C15 C16 H16 119.7
C16 C17 C18 120.53(15)
C16 C17 H17 119.7
C18 C17 H17 119.7
O18 C18 C17 116.53(14)
O18 C18 C22 123.57(14)
C17 C18 C22 119.90(14)
O19 C19 C22 120.26(13)
O19 C19 C23 120.02(14)
C22 C19 C23 119.71(13)
O20 C20 C24 120.36(14)
O20 C20 C21 121.12(14)
C24 C20 C21 118.52(13)
C15 C21 C22 120.88(14)
C15 C21 C20 119.13(14)
C22 C21 C20 119.99(14)
C18 C22 C21 118.35(14)
C18 C22 C19 120.85(14)
C21 C22 C19 120.80(14)
C24 C23 C11 118.74(13)
C24 C23 C19 120.53(13)
C11 C23 C19 120.71(13)
C14 C24 C23 120.66(14)
C14 C24 C20 118.90(14)
C23 C24 C20 120.44(13)

loop_
_geom_bond_atom_site_label_1
_geom_bond_atom_site_label_2
_geom_bond_distance
Br1 C2 1.8857(15)
O1 C1 1.220(2)
O4 C4 1.2239(19)
C1 C8A 1.483(2)
C1 C2 1.492(2)
C2 C3 1.338(2)
C3 C4 1.476(2)
C3 H3 0.9500
C4 C4A 1.486(2)
C4A C5 1.386(2)
C4A C8A 1.407(2)
C5 C6 1.394(2)
C5 H5 0.9500
C6 C7 1.395(2)
C6 H6 0.9500
C7 C8 1.385(3)
C7 H7 0.9500
C8 C8A 1.395(2)
C8 H8 0.9500
O11 C11 1.3433(19)
O11 H11O 0.833(10)
O18 C18 1.3436(19)
O18 H18O 0.831(10)
O19 C19 1.2541(18)
O20 C20 1.2248(18)
C11 C12 1.398(2)
C11 C23 1.413(2)
C12 C13 1.385(2)
C12 H12 0.9500
C13 C14 1.390(2)
C13 H13 0.9500
C14 C24 1.391(2)
C14 H14 0.9500
C15 C21 1.384(2)
C15 C16 1.393(2)
C15 H15 0.9500
C16 C17 1.382(2)
C16 H16 0.9500
C17 C18 1.395(2)
C17 H17 0.9500
C18 C22 1.415(2)
C19 C22 1.460(2)
C19 C23 1.465(2)
C20 C24 1.485(2)
C20 C21 1.488(2)
C21 C22 1.417(2)
C23 C24 1.412(2)

loop_
_geom_hbond_atom_site_label_D
_geom_hbond_atom_site_label_H
_geom_hbond_atom_site_label_A
_geom_hbond_site_symmetry_A
_geom_hbond_distance_DH
_geom_hbond_distance_HA
_geom_hbond_distance_DA
_geom_hbond_angle_DHA
O11 H11O O19 . 0.833(17) 1.81(2) 2.5766(16) 153(2)
O18 H18O O19 . 0.83(2) 1.89(2) 2.6097(16) 144(2)
O11 H11O O19 3_656 0.833(17) 2.40(2) 2.8730(16) 116.5(19)
O18 H18O O11 3_656 0.83(2) 2.35(2) 2.9677(17) 131(2)
C3 H3 O20 1_545 0.95 2.25 3.1657(18) 161
C13 H13 O1 2_545 0.95 2.46 3.348(2) 156
C15 H15 O4 1_565 0.95 2.56 3.4358(18) 153
C17 H17 O4 2_655 0.95 2.43 3.228(2) 141

loop_
_geom_torsion_atom_site_label_1
_geom_torsion_atom_site_label_2
_geom_torsion_atom_site_label_3
_geom_torsion_atom_site_label_4
_geom_torsion
O1 C1 C2 C3 176.47(15)
C8A C1 C2 C3 -3.6(2)
O1 C1 C2 Br1 -3.0(2)
C8A C1 C2 Br1 176.89(11)
C1 C2 C3 C4 0.7(2)
Br1 C2 C3 C4 -179.76(11)
C2 C3 C4 O4 -175.82(15)
C2 C3 C4 C4A 3.7(2)
O4 C4 C4A C5 -3.8(2)
C3 C4 C4A C5 176.67(14)
O4 C4 C4A C8A 174.35(14)
C3 C4 C4A C8A -5.2(2)
C8A C4A C5 C6 0.3(2)
C4 C4A C5 C6 178.50(14)
C4A C5 C6 C7 -0.7(2)
C5 C6 C7 C8 0.3(3)
C6 C7 C8 C8A 0.5(3)
C7 C8 C8A C4A -0.9(2)
C7 C8 C8A C1 179.08(15)
C5 C4A C8A C8 0.5(2)
C4 C4A C8A C8 -177.71(14)
C5 C4A C8A C1 -179.51(14)
C4 C4A C8A C1 2.3(2)
O1 C1 C8A C8 1.9(2)
C2 C1 C8A C8 -178.02(14)
O1 C1 C8A C4A -178.11(15)
C2 C1 C8A C4A 2.0(2)
O11 C11 C12 C13 -178.50(14)
C23 C11 C12 C13 0.2(2)
C11 C12 C13 C14 -0.4(2)
C12 C13 C14 C24 0.4(2)
C21 C15 C16 C17 0.6(2)
C15 C16 C17 C18 -0.1(2)
C16 C17 C18 O18 178.93(14)
C16 C17 C18 C22 -0.4(2)
C16 C15 C21 C22 -0.6(2)
C16 C15 C21 C20 -179.96(14)
O20 C20 C21 C15 -0.9(2)
C24 C20 C21 C15 178.56(13)
O20 C20 C21 C22 179.75(14)
C24 C20 C21 C22 -0.8(2)
O18 C18 C22 C21 -178.89(14)
C17 C18 C22 C21 0.4(2)
O18 C18 C22 C19 0.5(2)
C17 C18 C22 C19 179.80(14)
C15 C21 C22 C18 0.1(2)
C20 C21 C22 C18 179.47(13)
C15 C21 C22 C19 -179.30(14)
C20 C21 C22 C19 0.1(2)
O19 C19 C22 C18 0.2(2)
C23 C19 C22 C18 -179.10(13)
O19 C19 C22 C21 179.56(13)
C23 C19 C22 C21 0.3(2)
O11 C11 C23 C24 178.68(13)
C12 C11 C23 C24 0.0(2)
O11 C11 C23 C19 0.1(2)
C12 C11 C23 C19 -178.57(14)
O19 C19 C23 C24 -179.12(13)
C22 C19 C23 C24 0.2(2)
O19 C19 C23 C11 -0.6(2)
C22 C19 C23 C11 178.72(13)
C13 C14 C24 C23 -0.1(2)
C13 C14 C24 C20 179.34(14)
C11 C23 C24 C14 -0.1(2)
C19 C23 C24 C14 178.52(14)
C11 C23 C24 C20 -179.52(13)
C19 C23 C24 C20 -0.9(2)
O20 C20 C24 C14 1.2(2)
C21 C20 C24 C14 -178.20(13)
O20 C20 C24 C23 -179.31(14)
C21 C20 C24 C23 1.3(2)
